data_1543367
loop_
_publ_author_name
'Kishida, Yoshihiro'
'Aoki, Masakazu'

_publ_section_title
;
 Calcium octaammine dichloride
;
_journal_coeditor_code WM4011
_journal_issue 5
_journal_name_full IUCrData
_journal_page_first x160835
_journal_paper_doi 10.1107/S241431461600835X
_journal_volume 1
_journal_year 2016
_chemical_formula_iupac '[Ca (N H3)8] Cl2'
_chemical_formula_structural 'Ca (N H3)8 Cl2'
_chemical_formula_sum 'Ca Cl2 H24 N8'
_chemical_formula_weight 247.228
_chemical_name_systematic
;
Octaamminecalcium dichloride
;
_space_group_IT_number 62
_symmetry_cell_setting orthorhombic
_symmetry_Int_Tables_number 62
_symmetry_space_group_name_Hall '-P 2ac 2n'
_symmetry_space_group_name_H-M 'P n m a'
_cell_angle_alpha 90
_cell_angle_beta 90
_cell_angle_gamma 90
_cell_formula_units_Z 4
_cell_length_a 12.0924(2)
_cell_length_b 7.3293(1)
_cell_length_c 15.1975(2)
_cell_measurement_reflns_used 1078
_cell_measurement_temperature 301
_cell_measurement_theta_max 36.0
_cell_measurement_theta_min 2.0
_cell_volume 1346.94(3)
_computing_cell_refinement
;
<i>RIETAN-FP</i> (Izumi & Momma, 2007)
;
_computing_data_collection 'BL5S2, Aichi Synchrotron Radiation Center (Aichi SR) local software'
_computing_data_reduction
;
<i>RIETAN-FP</i> (Izumi & Momma, 2007)
;
_computing_molecular_graphics
;
<i>VESTA</i> (Momma & Izumi, 2011)
;
_computing_publication_material
;
<i>RIETAN-FP</i> (Izumi & Momma, 2007) and publCIF (Westrip,
2010)
;
_computing_structure_refinement
;
<i>RIETAN-FP</i> (Izumi & Momma, 2007)
;
_computing_structure_solution
;
<i>EXPO2014</i> (Altomare <i>et al.</i>,  2013)
;
_diffrn_ambient_temperature 301
_diffrn_detector 'Photographic film'
_diffrn_measurement_device_type 'BL5S2 Debye-Scherrer Camera'
_diffrn_radiation_type synchrotron
_diffrn_radiation_wavelength 0.999580
_diffrn_source synchrotron
_exptl_crystal_density_diffrn 1.0999
_exptl_crystal_density_method 'not measured'
_exptl_crystal_F_000 440.00
_pd_calc_method 'Rietveld Refinement'
_pd_char_colour white
_pd_char_particle_morphology powder
_pd_instr_location 'BL5S2 beam line in Aichi Synchrotron Radiation Center, Japan.'
_pd_meas_2theta_range_inc 0.0100
_pd_meas_2theta_range_max 75.6800
_pd_meas_2theta_range_min 1.5000
_pd_meas_number_of_points 7419
_pd_meas_scan_method fixed
_pd_prep_pressure 518
_pd_prep_temperature 301
_pd_proc_2theta_range_inc 0.0100
_pd_proc_2theta_range_max 71.9900
_pd_proc_2theta_range_min 4.0100
_pd_proc_info_data_reduction
;
The background subtraction was perfomed using the RIETAN-FP program.
(Izumi & Momma, 2007)
;
_pd_proc_info_excluded_regions
;
2\q ranges of 16.5 to 17.8 and 47.78 to 48.18 degrees were excluded because the
 diffraction of the carbon fiber appeared.
;
_pd_proc_ls_background_function
;
RIETAN-FP composite background function number 3.
;
_pd_proc_ls_profile_function 'split pseudo-Voigt function'
_pd_proc_ls_prof_R_factor 0.02079
_pd_proc_ls_prof_wR_expected 0.02394
_pd_proc_ls_prof_wR_factor 0.02839
_pd_proc_wavelength 0.9995754
_pd_spec_mounting 'Quartz capillary.'
_pd_spec_mount_mode transmission
_pd_spec_shape cylinder
_pd_spec_size_axial 0.5
_pd_spec_size_equat 0.5
_refine_diff_density_max 0.0
_refine_diff_density_min 0.0
_refine_ls_extinction_method none
_refine_ls_goodness_of_fit_all 1.1860
_refine_ls_hydrogen_treatment noref
_refine_ls_matrix_type full
_refine_ls_number_constraints 9
_refine_ls_number_parameters 43
_refine_ls_number_restraints 0
_refine_ls_R_factor_all 0.02950
_refine_ls_R_Fsqd_factor 0.02947
_refine_ls_R_I_factor 0.03926
_refine_ls_shift/su_max 0.0
_refine_ls_weighting_details 1/<i>y</i>~i~
_refine_ls_weighting_scheme sigma
_cod_data_source_file wm4011sup1.cif
_cod_data_source_block I
_cod_depositor_comments 'Adding full bibliography for 1543367.cif.'
_cod_database_code 1543367
_cod_database_fobs_code 1543367
_publcif_datablock.id {e10a3408-7987-4f4a-a369-80f740a8e230}

_publcif_info_exptl_table_max_cols 4
_publcif_info_exptl_table_use_headnotes n

loop_
_symmetry_equiv_pos_site_id
_symmetry_equiv_pos_as_xyz
1 x,y,z
2 -x+1/2,-y,z+1/2
3 -x,y+1/2,-z
4 x+1/2,-y+1/2,-z+1/2
5 -x,-y,-z
6 x+1/2,y,-z+1/2
7 x,-y+1/2,z
8 -x+1/2,y+1/2,z+1/2

loop_
_atom_site_label
_atom_site_fract_x
_atom_site_fract_y
_atom_site_fract_z
_atom_site_occupancy
_atom_site_symmetry_multiplicity
_atom_site_Wyckoff_symbol
_atom_site_adp_type
_atom_site_U_iso_or_equiv
_atom_site_type_symbol
_atom_site_attached_hydrogens
Ca1 0.2599(2) 0.25 0.3651(2) 1 4 c Uani 0.053(2) Ca 0
Cl1 0.1428(3) 0.25 0.0556(2) 1 4 c Uani 0.067(2) Cl 0
Cl2 0.0589(2) 0.25 0.6675(2) 1 4 c Uani 0.067(2) Cl 0
N1 0.3970(5) 0.25 0.1944(5) 1 4 c Uiso 0.029(2) N 3
N2 0.3347(6) 0.25 0.5326(5) 1 4 c Uiso 0.029(2) N 3
N3 0.1395(3) 0.0237(6) 0.4574(3) 1 8 d Uiso 0.021(1) N 3
N4 0.4130(4) 0.0009(6) 0.3684(3) 1 8 d Uiso 0.021(1) N 3
N5 0.1813(3) 0.0106(6) 0.2507(3) 1 8 d Uiso 0.021(1) N 3

loop_
_atom_site_aniso_label
_atom_site_aniso_U_11
_atom_site_aniso_U_22
_atom_site_aniso_U_33
_atom_site_aniso_U_12
_atom_site_aniso_U_13
_atom_site_aniso_U_23
Ca1 0.068(3) 0.050(2) 0.042(2) 0 -0.000(2) 0
Cl1 0.079(2) 0.086(2) 0.036(2) 0 0.009(2) 0
Cl2 0.079(2) 0.086(2) 0.036(2) 0 0.009(2) 0

loop_
_atom_type_symbol
_atom_type_description
_atom_type_scat_dispersion_real
_atom_type_scat_dispersion_imag
_atom_type_scat_source
Ca Ca 0.3300 0.5870 'S.Sasaki, KEK-Report 88-14 (1989).'
Cl Cl 0.2400 0.3110 'S.Sasaki, KEK-Report 88-14 (1989).'
N N 0.0140 0.0070 'S.Sasaki, KEK-Report 88-14 (1989).'
H H 0.0000 0.0000 'S.Sasaki, KEK-Report 88-14 (1989).'

loop_
_geom_angle_atom_site_label_1
_geom_angle_atom_site_label_2
_geom_angle_atom_site_label_3
_geom_angle
_geom_angle_site_symmetry_1
_geom_angle_site_symmetry_3
N4 Ca1 N4 89.2(2) 1_555 7_555
N4 Ca1 N3 86.6(1) 1_555 1_555
N4 Ca1 N3 146.2(2) 1_555 7_555
N4 Ca1 N5 78.6(1) 1_555 1_555
N4 Ca1 N5 137.2(2) 1_555 7_555
N4 Ca1 N2 75.1(2) 1_555 1_555
N4 Ca1 N1 68.5(1) 1_555 1_555
N4 Ca1 N3 146.2(2) 7_555 1_555
N4 Ca1 N3 86.6(1) 7_555 7_555
N4 Ca1 N5 137.2(2) 7_555 1_555
N4 Ca1 N5 78.6(1) 7_555 7_555
N4 Ca1 N2 75.1(2) 7_555 1_555
N4 Ca1 N1 68.5(1) 7_555 1_555
N3 Ca1 N3 78.7(2) 1_555 7_555
N3 Ca1 N5 74.4(1) 1_555 1_555
N3 Ca1 N5 125.0(2) 1_555 7_555
N3 Ca1 N2 71.4(2) 1_555 1_555
N3 Ca1 N1 138.8(1) 1_555 1_555
N3 Ca1 N5 125.0(2) 7_555 1_555
N3 Ca1 N5 74.4(1) 7_555 7_555
N3 Ca1 N2 71.4(2) 7_555 1_555
N3 Ca1 N1 138.8(1) 7_555 1_555
N5 Ca1 N5 83.1(2) 1_555 7_555
N5 Ca1 N2 137.7(1) 1_555 1_555
N5 Ca1 N1 68.9(1) 1_555 1_555
N5 Ca1 N2 137.7(1) 7_555 1_555
N5 Ca1 N1 68.9(1) 7_555 1_555
N2 Ca1 N1 127.8(2) 1_555 1_555

loop_
_geom_bond_atom_site_label_1
_geom_bond_atom_site_label_2
_geom_bond_distance
_geom_bond_site_symmetry_2
_geom_bond_publ_flag
Ca1 N4 2.601(4) 1_555 y
Ca1 N4 2.601(4) 7_555 ?
Ca1 N3 2.616(4) 1_555 y
Ca1 N3 2.616(4) 7_555 ?
Ca1 N5 2.646(4) 1_555 y
Ca1 N5 2.646(4) 7_555 ?
Ca1 N2 2.702(7) 1_555 y
Ca1 N1 3.078(7) 1_555 y

loop_
_publcif_info_tables.block_id
_publcif_info_tables.reference_item
{e10a3408-7987-4f4a-a369-80f740a8e230} '_geom_bond_atom_site_label_1'
{0d910050-0e1a-4695-acd5-47fcd490dcd9} '_publcif_info_datablock.publ_exptl'

loop_
_publcif_info_cif.paper_type
EX

loop_
_publcif_info_datablock.id
_publcif_info_datablock.publ_exptl
_publcif_info_datablock.publ_geom
_publcif_info_datablock.structure
{0d910050-0e1a-4695-acd5-47fcd490dcd9} ? ? ?
{e10a3408-7987-4f4a-a369-80f740a8e230} y y y
